data_7250907
loop_
_publ_author_name
'Zhang, Randi'
'Ma, Yanping'
'Solan, Gregory A.'
'Wang, Yizhou'
'Gao, Jiahao'
'Liang, Tongling'
'Sun, Wen-Hua'

_publ_section_title
;
 Modulation of 2-imino-6,7-dihydroquinlin-8(5H)-imine-iron ethylene
 polymerization catalysts through (cyclo)alkyl, benzhydryl and halide
 substitution
;
_journal_issue 42
_journal_name_full 'RSC Advances'
_journal_page_first 35055
_journal_page_last 35067
_journal_paper_doi 10.1039/D5RA06630A
_journal_volume 15
_journal_year 2025
_chemical_formula_moiety 'C87 H81 Cl2 Fe N3'
_chemical_formula_sum 'C87 H81 Cl2 Fe N3'
_chemical_formula_weight 1295.29
_space_group_crystal_system monoclinic
_space_group_IT_number 14
_space_group_name_Hall '-P 2ybc'
_space_group_name_H-M_alt 'P 1 21/c 1'
_atom_sites_solution_hydrogens geom
_atom_sites_solution_primary iterative
_audit_creation_date 2020-08-15
_audit_creation_method
;
Olex2 1.2
(compiled 2017.08.10 svn.r3458 for OlexSys, GUI svn.r5381)
;
_audit_update_record
;
2025-09-01 deposited with the CCDC.	2025-09-18 downloaded from the CCDC.
;
_cell_angle_alpha 90
_cell_angle_beta 101.352(6)
_cell_angle_gamma 90
_cell_formula_units_Z 4
_cell_length_a 28.2417(18)
_cell_length_b 17.0632(12)
_cell_length_c 17.8586(12)
_cell_measurement_reflns_used 5462
_cell_measurement_temperature 170.00(16)
_cell_measurement_theta_max 72.2820
_cell_measurement_theta_min 3.0030
_cell_volume 8437.6(10)
_computing_cell_refinement 'CrysAlisPro 1.171.40.67a (Rigaku OD, 2019)'
_computing_data_collection 'CrysAlisPro 1.171.40.67a (Rigaku OD, 2019)'
_computing_data_reduction 'CrysAlisPro 1.171.40.67a (Rigaku OD, 2019)'
_computing_molecular_graphics 'Olex2 (Dolomanov et al., 2009)'
_computing_publication_material 'Olex2 (Dolomanov et al., 2009)'
_computing_structure_refinement 'ShelXL (Sheldrick, 2015)'
_computing_structure_solution 'olex2.solve (Bourhis et al., 2015)'
_diffrn_ambient_environment N~2~
_diffrn_ambient_temperature 170.00(16)
_diffrn_detector 'Hybrid Pixel Array Detector'
_diffrn_detector_area_resol_mean 10.0000
_diffrn_detector_type HyPix
_diffrn_measured_fraction_theta_full 0.996
_diffrn_measured_fraction_theta_max 0.955
_diffrn_measurement_details
;
List of Runs (angles in degrees, time in seconds):

  # Type    Start    End  Width  t~exp~   \w     \q     \k     \f   Frames
#--------------------------------------------------------------------------
  1  \w    -17.00  48.00   0.50    2.50    --   46.95 -54.00 -30.00  130
  2  \w     38.00  65.00   0.50    8.00    --  103.25 -54.00 -30.00   54
  3  \w     46.00 105.00   0.50    8.00    --  103.25 -94.00  30.00  118
  4  \w     51.00  96.00   0.50    8.00    --  103.25 -77.00  60.00   90
  5  \w     52.00 106.00   0.50    8.00    --  103.25 -94.00  60.00  108
  6  \w     35.00  60.00   0.50    8.00    --  103.25 -61.00  60.00   50
  7  \w    106.00 159.00   0.50    8.00    --  103.25  30.00   0.00  106
  8  \w     90.00 168.00   0.50    8.00    --  103.25  54.00 113.00  156
  9  \w    136.00 166.00   0.50    8.00    --  103.25  45.00 150.00   60
 10  \w     98.00 137.00   0.50    8.00    --  103.25  61.00  30.00   78
 11  \w     92.00 122.00   0.50    8.00    --  103.25  45.00 150.00   60
 12  \w     53.00  82.00   0.50    2.50    --   46.95  54.00 113.00   58
 13  \w     94.00 166.00   0.50    8.00    --  103.25  45.00-120.00  144
 14  \w     91.00 168.00   0.50    8.00    --  103.25  45.00-180.00  154
 15  \w     41.00  73.00   0.50    8.00    --  103.25 -61.00-150.00   64
 16  \w     32.00 106.00   0.50    8.00    --  103.25-125.00 -60.00  148
 17  \w    -58.00  26.00   0.50    2.50    --  -46.95  54.00 113.00  168
 18  \w    -57.00 -32.00   0.50    8.00    --  -99.00  54.00 113.00   50
 19  \w    -67.00 -33.00   0.50    8.00    --  -99.00  61.00 -30.00   68
 20  \w    -59.00 -27.00   0.50    8.00    --  -99.00  61.00-120.00   64
 21  \w    -83.00 -27.00   0.50    8.00    --  -99.00  77.00 -90.00  112
 22  \w   -118.00 -36.00   0.50    2.50    --  -46.95 -54.00 -30.00  164
 23  \w   -118.00 -74.00   0.50    2.50    --  -46.95-125.00 120.00   88
 24  \w   -117.00 -84.00   0.50    2.50    --  -46.95-125.00  90.00   66
 25  \w   -151.00-126.00   0.50    8.00    --  -99.00 -54.00 -30.00   50
;
_diffrn_measurement_device 'four-circle diffractometer'
_diffrn_measurement_device_type 'XtaLAB Synergy R, HyPix'
_diffrn_measurement_method '\w scans'
_diffrn_orient_matrix_type 'CrysAlisPro convention (1999,Acta A55,543-557)'
_diffrn_orient_matrix_UB_11 0.0348304000
_diffrn_orient_matrix_UB_12 -0.0432771000
_diffrn_orient_matrix_UB_13 -0.0422532000
_diffrn_orient_matrix_UB_21 -0.0433645000
_diffrn_orient_matrix_UB_22 -0.0382478000
_diffrn_orient_matrix_UB_23 -0.0531020000
_diffrn_orient_matrix_UB_31 -0.0022185000
_diffrn_orient_matrix_UB_32 0.0693734000
_diffrn_orient_matrix_UB_33 -0.0558982000
_diffrn_radiation_monochromator mirror
_diffrn_radiation_probe x-ray
_diffrn_radiation_type CuK\a
_diffrn_radiation_wavelength 1.54184
_diffrn_reflns_av_R_equivalents 0.2270
_diffrn_reflns_av_unetI/netI 0.1703
_diffrn_reflns_Laue_measured_fraction_full 0.996
_diffrn_reflns_Laue_measured_fraction_max 0.955
_diffrn_reflns_limit_h_max 35
_diffrn_reflns_limit_h_min -34
_diffrn_reflns_limit_k_max 21
_diffrn_reflns_limit_k_min -20
_diffrn_reflns_limit_l_max 21
_diffrn_reflns_limit_l_min -22
_diffrn_reflns_number 66083
_diffrn_reflns_point_group_measured_fraction_full 0.996
_diffrn_reflns_point_group_measured_fraction_max 0.955
_diffrn_reflns_theta_full 67.684
_diffrn_reflns_theta_max 76.490
_diffrn_reflns_theta_min 3.042
_diffrn_source 'Rotating-anode X-ray tube'
_diffrn_source_type 'PhotonJet R (Cu) X-ray Source'
_exptl_absorpt_coefficient_mu 2.317
_exptl_absorpt_correction_T_max 1.00000
_exptl_absorpt_correction_T_min 0.09300
_exptl_absorpt_correction_type multi-scan
_exptl_absorpt_process_details
;
CrysAlisPro 1.171.40.67a (Rigaku Oxford Diffraction, 2019)
Empirical absorption correction using spherical harmonics,
 implemented in SCALE3 ABSPACK scaling algorithm.
;
_exptl_crystal_colour blue
_exptl_crystal_colour_primary blue
_exptl_crystal_density_diffrn 1.020
_exptl_crystal_description needle
_exptl_crystal_F_000 2736
_exptl_crystal_size_max 0.15
_exptl_crystal_size_mid 0.12
_exptl_crystal_size_min 0.1
_refine_diff_density_max 0.721
_refine_diff_density_min -0.930
_refine_diff_density_rms 0.081
_refine_ls_extinction_method none
_refine_ls_goodness_of_fit_ref 0.931
_refine_ls_hydrogen_treatment constr
_refine_ls_matrix_type full
_refine_ls_number_parameters 958
_refine_ls_number_reflns 16933
_refine_ls_number_restraints 547
_refine_ls_restrained_S_all 0.921
_refine_ls_R_factor_all 0.1932
_refine_ls_R_factor_gt 0.1060
_refine_ls_shift/su_max 0.006
_refine_ls_shift/su_mean 0.000
_refine_ls_structure_factor_coef Fsqd
_refine_ls_weighting_details 'w=1/[\s^2^(Fo^2^)+(0.1625P)^2^] where P=(Fo^2^+2Fc^2^)/3'
_refine_ls_weighting_scheme calc
_refine_ls_wR_factor_gt 0.2488
_refine_ls_wR_factor_ref 0.3119
_reflns_Friedel_coverage 0.000
_reflns_number_gt 7150
_reflns_number_total 16933
_reflns_threshold_expression 'I > 2\s(I)'
_cod_data_source_file d5ra06630a2.cif
_cod_data_source_block Fe5
_cod_database_code 7250907
_shelx_shelxl_version_number 2018/3
_chemical_oxdiff_formula 'C H N Fe Cl'
_shelx_space_group_comment
;
The symmetry employed for this shelxl refinement is uniquely defined
by the following loop, which should always be used as a source of
symmetry information in preference to the above space-group names.
They are only intended as comments.
;
_reflns_odcompleteness_completeness 99.38
_reflns_odcompleteness_iscentric 1
_reflns_odcompleteness_theta 68.13
_olex2_refinement_description
;
1. Fixed Uiso
 At 1.2 times of:
  All C(H) groups, All C(H,H) groups
 At 1.5 times of:
  All C(H,H,H) groups
2. Restrained distances
 C75-C53 = C1AA-C53 = C75-C82 = C2AA-C1AA
 1.54 with sigma of 0.01
 C87-C82 = C86-C87 = C85-C86 = C0AA-C5AA = C85-C84 = C83-C84 = C83-C82 = C2AA-
 C4AA = C3AA-C4AA = C0AA-C3AA = C2AA-C88 = C5AA-C88
 1.39 with sigma of 0.01
 C63A-C62 = C69-C62
 1.54 with sigma of 0.01
 C70-C69 = C64A-C63A = C74-C69 = C68A-C63A = C68A-C67A = C70-C71 = C71-C72 =
 C65A-C64A = C73-C74 = C66A-C65A = C72-C73 = C67A-C66A
 1.39 with sigma of 0.01
 C81-C76
 1.39 with sigma of 0.01
 C77-C76 = C78-C77 = C80-C81 = C81-C76
 1.39 with sigma of 0.01
3. Rigid bond restraints
 C79, C80
 with sigma for 1-2 distances of 0.005 and sigma for 1-3 distances of 0.005
 C78, C79
 with sigma for 1-2 distances of 0.005 and sigma for 1-3 distances of 0.005
4. Uiso/Uaniso restraints and constraints
C82 \\sim C84 \\sim C83 \\sim C87 \\sim C85 \\sim C86 \\sim C1AA \\sim C4AA
\\sim C3AA \\sim C88 \\sim C2AA \\sim C0AA \\sim C5AA \\sim C75: within 1.7A
with sigma of 0.02 and sigma for terminal atoms of 0.04
C69 \\sim C72 \\sim C73 \\sim C74 \\sim C70 \\sim C71 \\sim C63A \\sim C64A
\\sim C65A \\sim C66A \\sim C68A \\sim C67A: within 1.7A with sigma of 0.02 and
sigma for terminal atoms of 0.04
Uanis(C82) \\sim Ueq, Uanis(C84) \\sim Ueq, Uanis(C83) \\sim Ueq, Uanis(C87)
\\sim Ueq, Uanis(C85) \\sim Ueq, Uanis(C86) \\sim Ueq, Uanis(C1AA) \\sim Ueq,
Uanis(C4AA) \\sim Ueq, Uanis(C3AA) \\sim Ueq, Uanis(C88) \\sim Ueq, Uanis(C2AA)
\\sim Ueq, Uanis(C0AA) \\sim Ueq, Uanis(C5AA) \\sim Ueq, Uanis(C75) \\sim Ueq:
with sigma of 0.05 and sigma for terminal atoms of 0.1
Uanis(C69) \\sim Ueq, Uanis(C72) \\sim Ueq, Uanis(C73) \\sim Ueq, Uanis(C74)
\\sim Ueq, Uanis(C70) \\sim Ueq, Uanis(C71) \\sim Ueq, Uanis(C63A) \\sim Ueq,
Uanis(C64A) \\sim Ueq, Uanis(C65A) \\sim Ueq, Uanis(C66A) \\sim Ueq,
Uanis(C68A) \\sim Ueq, Uanis(C67A) \\sim Ueq: with sigma of 0.05 and sigma for
terminal atoms of 0.1
5. Others
 Sof(C1AA)=Sof(H76)=Sof(C4AA)=Sof(H84)=Sof(C3AA)=Sof(H85)=Sof(C88)=Sof(H88)=
 Sof(C2AA)=Sof(C0AA)=Sof(H86)=Sof(C5AA)=Sof(H87)=1-FVAR(1)
 Sof(C82)=Sof(C75)=Sof(H75)=Sof(C84)=Sof(H84A)=Sof(C83)=Sof(H83)=Sof(C87)=
 Sof(H87A)=Sof(C85)=Sof(H85A)=Sof(C86)=Sof(H86A)=FVAR(1)
 Sof(H62A)=Sof(C63A)=Sof(C64A)=Sof(H64A)=Sof(C65A)=Sof(H65A)=Sof(C66A)=
 Sof(H66A)=Sof(C68A)=Sof(H68A)=Sof(C67A)=Sof(H67A)=1-FVAR(2)
 Sof(H62)=Sof(C69)=Sof(C72)=Sof(H72)=Sof(C73)=Sof(H73)=Sof(C74)=Sof(H74)=
 Sof(C70)=Sof(H70)=Sof(C71)=Sof(H71)=FVAR(2)
6.a Ternary CH refined with riding coordinates:
 C37(H37), C24(H24), C18(H18), C62(H62), C62(H62A), C56(H56), C75(H75),
 C1AA(H76)
6.b Secondary CH2 refined with riding coordinates:
 C19(H19A,H19B), C20(H20A,H20B), C7(H7A,H7B), C9(H9A,H9B), C23(H23A,H23B),
 C8(H8A,H8B), C22(H22A,H22B), C21(H21A,H21B), C60(H60A,H60B), C61(H61A,H61B),
 C57(H57A,H57B), C58(H58A,H58B), C59(H59A,H59B)
6.c Aromatic/amide H refined with riding coordinates:
 C16(H16), C45(H45), C14(H14), C32(H32), C30(H30), C39(H39), C52(H52),
 C26(H26), C4(H4), C43(H43), C5(H5), C46(H46), C63(H63), C49(H49), C54(H54),
 C33(H33), C27(H27), C29(H29), C42(H42), C65(H65), C47(H47), C28(H28), C77(H77),
  C36(H36), C34(H34), C48(H48), C72(H72), C35(H35), C81(H81), C40(H40),
 C73(H73), C41(H41), C68(H68), C78(H78), C66(H66), C74(H74), C70(H70), C79(H79),
  C71(H71), C67(H67), C80(H80), C84(H84A), C83(H83), C87(H87A), C85(H85A),
 C86(H86A), C4AA(H84), C3AA(H85), C88(H88), C0AA(H86), C5AA(H87), C64A(H64A),
 C65A(H65A), C66A(H66A), C68A(H68A), C67A(H67A)
6.d Idealised Me refined as rotating group:
 C1(H1A,H1B,H1C)
;
_olex2_submission_special_instructions 'No special instructions were received'
_oxdiff_exptl_absorpt_empirical_details
;
Empirical correction (ABSPACK) includes:
- Absorption correction using spherical harmonics
- Frame scaling
;
_oxdiff_exptl_absorpt_empirical_full_max 4.134
_oxdiff_exptl_absorpt_empirical_full_min 0.287

loop_
_space_group_symop_operation_xyz
'x, y, z'
'-x, y+1/2, -z+1/2'
'-x, -y, -z'
'x, -y-1/2, z-1/2'

loop_
_atom_site_label
_atom_site_type_symbol
_atom_site_fract_x
_atom_site_fract_y
_atom_site_fract_z
_atom_site_U_iso_or_equiv
_atom_site_adp_type
_atom_site_occupancy
_atom_site_site_symmetry_order
_atom_site_calc_flag
_atom_site_refinement_flags_posn
_atom_site_refinement_flags_adp
_atom_site_refinement_flags_occupancy
_atom_site_disorder_assembly
_atom_site_disorder_group
Fe1 Fe 0.22929(3) 0.79786(5) 0.39765(5) 0.0544(3) Uani 1 1 d . . . . .
Cl2 Cl 0.26113(5) 0.72278(9) 0.49873(8) 0.0695(4) Uani 1 1 d . . . . .
Cl1 Cl 0.19033(6) 0.90796(9) 0.42835(9) 0.0733(4) Uani 1 1 d . . . . .
N2 N 0.21842(15) 0.8108(2) 0.2798(2) 0.0499(10) Uani 1 1 d . . . . .
N1 N 0.16498(15) 0.7229(2) 0.3460(3) 0.0543(10) Uani 1 1 d . . . . .
N3 N 0.29888(16) 0.8467(3) 0.3735(3) 0.0581(11) Uani 1 1 d . . . . .
C16 C 0.13807(19) 0.5438(3) 0.4457(3) 0.0579(13) Uani 1 1 d . . . . .
H16 H 0.149480 0.492712 0.453441 0.069 Uiso 1 1 calc R . . . .
C44 C 0.2282(2) 0.4977(3) 0.3984(3) 0.0608(14) Uani 1 1 d . . . . .
C17 C 0.15932(18) 0.5943(3) 0.4005(3) 0.0538(12) Uani 1 1 d . . . . .
C2 C 0.14796(18) 0.7346(3) 0.2739(3) 0.0513(12) Uani 1 1 d . . . . .
C12 C 0.14116(18) 0.6714(3) 0.3899(3) 0.0521(12) Uani 1 1 d . . . . .
C13 C 0.10391(18) 0.6967(3) 0.4238(3) 0.0562(13) Uani 1 1 d . . . . .
C15 C 0.1005(2) 0.5679(4) 0.4793(3) 0.0611(14) Uani 1 1 d . . . . .
C11 C 0.2499(2) 0.8540(3) 0.2511(3) 0.0540(12) Uani 1 1 d . . . . .
C37 C 0.19939(19) 0.5669(3) 0.3602(3) 0.0534(12) Uani 1 1 d . . . . .
H37 H 0.222104 0.610701 0.362588 0.064 Uiso 1 1 calc R . . . .
C3 C 0.17806(19) 0.7841(3) 0.2347(3) 0.0533(12) Uani 1 1 d . . . . .
C45 C 0.2713(2) 0.5095(4) 0.4471(4) 0.0764(17) Uani 1 1 d . . . . .
H45 H 0.282428 0.560519 0.456425 0.092 Uiso 1 1 calc R . . . .
C14 C 0.0835(2) 0.6442(4) 0.4671(3) 0.0622(14) Uani 1 1 d . . . . .
H14 H 0.057734 0.660354 0.488629 0.075 Uiso 1 1 calc R . . . .
C25 C 0.1114(2) 0.4965(4) 0.6035(4) 0.0707(17) Uani 1 1 d . . . . .
C6 C 0.2414(2) 0.8758(3) 0.1735(3) 0.0581(13) Uani 1 1 d . . . . .
C38 C 0.1801(2) 0.5505(3) 0.2755(3) 0.0625(14) Uani 1 1 d . . . . .
C24 C 0.0779(2) 0.5098(4) 0.5281(3) 0.0677(15) Uani 1 1 d . . . . .
H24 H 0.049360 0.536017 0.539839 0.081 Uiso 1 1 calc R . . . .
C10 C 0.2948(2) 0.8729(3) 0.3035(3) 0.0571(13) Uani 1 1 d . . . . .
C19 C 0.0310(2) 0.7788(4) 0.3645(4) 0.0753(17) Uani 1 1 d . . . . .
H19A H 0.031115 0.755559 0.314968 0.090 Uiso 1 1 calc R . . . .
H19B H 0.010420 0.747080 0.389929 0.090 Uiso 1 1 calc R . . . .
C50 C 0.3435(2) 0.8573(3) 0.4258(3) 0.0628(14) Uani 1 1 d . . . . .
C31 C 0.0597(2) 0.4367(4) 0.4841(4) 0.0719(17) Uani 1 1 d . . . . .
C1 C 0.1029(2) 0.7008(4) 0.2291(3) 0.0648(14) Uani 1 1 d . . . . .
H1A H 0.110463 0.669177 0.188531 0.097 Uiso 1 1 calc GR . . . .
H1B H 0.081563 0.742424 0.207823 0.097 Uiso 1 1 calc GR . . . .
H1C H 0.087587 0.669059 0.261708 0.097 Uiso 1 1 calc GR . . . .
C55 C 0.3757(2) 0.7944(4) 0.4381(3) 0.0632(14) Uani 1 1 d . . . . .
C32 C 0.0571(2) 0.3653(4) 0.5198(4) 0.0778(18) Uani 1 1 d . . . . .
H32 H 0.067652 0.361933 0.572428 0.093 Uiso 1 1 calc R . . . .
C18 C 0.0831(2) 0.7788(4) 0.4126(4) 0.0667(15) Uani 1 1 d . . . . .
H18 H 0.103420 0.808935 0.384328 0.080 Uiso 1 1 calc R . . . .
C30 C 0.1517(3) 0.4502(4) 0.6100(4) 0.0807(18) Uani 1 1 d . . . . .
H30 H 0.157981 0.423773 0.567458 0.097 Uiso 1 1 calc R . . . .
C20 C 0.0105(3) 0.8616(4) 0.3535(4) 0.086(2) Uani 1 1 d . . . . .
H20A H 0.029019 0.891518 0.323046 0.104 Uiso 1 1 calc R . . . .
H20B H -0.022588 0.859088 0.325667 0.104 Uiso 1 1 calc R . . . .
C51 C 0.3545(2) 0.9280(4) 0.4629(4) 0.0760(18) Uani 1 1 d . . . . .
C62 C 0.3620(2) 0.7148(3) 0.3995(3) 0.0628(14) Uani 1 1 d D . . . .
H62 H 0.328077 0.707133 0.402777 0.075 Uiso 0.659(12) 1 calc R . P A 1
H62A H 0.327139 0.706813 0.394226 0.075 Uiso 0.341(12) 1 calc R . P A 2
C64 C 0.3882(2) 0.6468(4) 0.4430(4) 0.0682(15) Uani 1 1 d . . . . .
C7 C 0.2767(3) 0.9261(4) 0.1442(4) 0.0761(18) Uani 1 1 d . . . . .
H7A H 0.259402 0.964081 0.108621 0.091 Uiso 1 1 calc R . . . .
H7B H 0.295912 0.893872 0.116788 0.091 Uiso 1 1 calc R . . . .
C9 C 0.3327(2) 0.9155(4) 0.2716(4) 0.0745(17) Uani 1 1 d . . . . .
H9A H 0.352808 0.945692 0.311728 0.089 Uiso 1 1 calc R . . . .
H9B H 0.353197 0.877887 0.252407 0.089 Uiso 1 1 calc R . . . .
C39 C 0.1387(2) 0.5094(4) 0.2488(4) 0.0760(17) Uani 1 1 d . . . . .
H39 H 0.120052 0.492124 0.283039 0.091 Uiso 1 1 calc R . . . .
C76 C 0.4903(2) 0.9433(4) 0.6314(4) 0.0803(18) Uani 1 1 d D . . . .
C52 C 0.4002(2) 0.9355(5) 0.5088(5) 0.095(2) Uani 1 1 d . . . . .
H52 H 0.408487 0.983373 0.532669 0.113 Uiso 1 1 calc R . . . .
C26 C 0.1026(3) 0.5335(4) 0.6695(4) 0.087(2) Uani 1 1 d . . . . .
H26 H 0.075185 0.564303 0.666807 0.104 Uiso 1 1 calc R . . . .
C4 C 0.1673(2) 0.8023(3) 0.1571(3) 0.0612(14) Uani 1 1 d . . . . .
H4 H 0.139220 0.783823 0.125984 0.073 Uiso 1 1 calc R . . . .
C43 C 0.2080(2) 0.5750(4) 0.2227(4) 0.0805(19) Uani 1 1 d . . . . .
H43 H 0.236415 0.603077 0.238214 0.097 Uiso 1 1 calc R . . . .
C5 C 0.1995(2) 0.8483(3) 0.1275(3) 0.0653(15) Uani 1 1 d . . . . .
H5 H 0.192779 0.860975 0.075801 0.078 Uiso 1 1 calc R . . . .
C46 C 0.2991(3) 0.4484(5) 0.4832(5) 0.099(2) Uani 1 1 d . . . . .
H46 H 0.328517 0.458669 0.515439 0.118 Uiso 1 1 calc R . . . .
C63 C 0.3813(3) 0.6321(4) 0.5174(4) 0.0807(18) Uani 1 1 d . . . . .
H63 H 0.360881 0.664319 0.538552 0.097 Uiso 1 1 calc R . . . .
C82 C 0.5173(10) 0.8305(13) 0.5628(11) 0.095(3) Uani 0.603(9) 1 d D U P B 1
C49 C 0.2128(3) 0.4205(4) 0.3870(5) 0.090(2) Uani 1 1 d . . . . .
H49 H 0.183544 0.409660 0.354362 0.108 Uiso 1 1 calc R . . . .
C69 C 0.3618(4) 0.7180(11) 0.3135(4) 0.064(3) Uani 0.659(12) 1 d D U P A 1
C23 C 0.0835(2) 0.8216(4) 0.4883(4) 0.0701(16) Uani 1 1 d . . . . .
H23A H 0.065114 0.791378 0.518749 0.084 Uiso 1 1 calc R . . . .
H23B H 0.116421 0.825437 0.516612 0.084 Uiso 1 1 calc R . . . .
C54 C 0.4199(2) 0.8054(5) 0.4854(4) 0.082(2) Uani 1 1 d . . . . .
H54 H 0.441316 0.763475 0.493765 0.099 Uiso 1 1 calc R . . . .
C53 C 0.4339(2) 0.8759(5) 0.5208(5) 0.106(3) Uani 1 1 d D . . . .
C33 C 0.0394(3) 0.2987(5) 0.4797(6) 0.094(2) Uani 1 1 d . . . . .
H33 H 0.039274 0.251231 0.505189 0.113 Uiso 1 1 calc R . . . .
C27 C 0.1344(4) 0.5247(5) 0.7385(5) 0.098(3) Uani 1 1 d . . . . .
H27 H 0.127901 0.549957 0.781466 0.118 Uiso 1 1 calc R . . . .
C8 C 0.3101(3) 0.9692(4) 0.2083(5) 0.091(2) Uani 1 1 d . . . . .
H8A H 0.335400 0.994958 0.187691 0.110 Uiso 1 1 calc R . . . .
H8B H 0.291913 1.009337 0.228688 0.110 Uiso 1 1 calc R . . . .
C22 C 0.0620(2) 0.9033(4) 0.4758(4) 0.0839(19) Uani 1 1 d . . . . .
H22A H 0.061416 0.926932 0.524994 0.101 Uiso 1 1 calc R . . . .
H22B H 0.082593 0.935221 0.450570 0.101 Uiso 1 1 calc R . . . .
C56 C 0.3191(3) 0.9957(4) 0.4553(4) 0.0799(19) Uani 1 1 d . . . . .
H56 H 0.290602 0.979870 0.417723 0.096 Uiso 1 1 calc R . . . .
C21 C 0.0119(3) 0.9032(4) 0.4287(5) 0.090(2) Uani 1 1 d . . . . .
H21A H 0.000844 0.956755 0.419021 0.108 Uiso 1 1 calc R . . . .
H21B H -0.009798 0.877152 0.456611 0.108 Uiso 1 1 calc R . . . .
C29 C 0.1837(3) 0.4423(5) 0.6808(6) 0.103(3) Uani 1 1 d . . . . .
H29 H 0.211221 0.411291 0.684863 0.123 Uiso 1 1 calc R . . . .
C42 C 0.1913(4) 0.5554(6) 0.1453(5) 0.100(3) Uani 1 1 d . . . . .
H42 H 0.209508 0.571260 0.109909 0.120 Uiso 1 1 calc R . . . .
C65 C 0.4172(3) 0.5947(5) 0.4131(5) 0.094(2) Uani 1 1 d . . . . .
H65 H 0.421724 0.601525 0.363344 0.113 Uiso 1 1 calc R . . . .
C47 C 0.2832(3) 0.3738(5) 0.4712(5) 0.103(3) Uani 1 1 d . . . . .
H47 H 0.301534 0.332466 0.495480 0.124 Uiso 1 1 calc R . . . .
C28 C 0.1739(4) 0.4813(6) 0.7450(5) 0.103(3) Uani 1 1 d . . . . .
H28 H 0.194934 0.476843 0.791851 0.124 Uiso 1 1 calc R . . . .
C77 C 0.4578(3) 0.9477(5) 0.6790(5) 0.106(3) Uani 1 1 d D . . . .
H77 H 0.430752 0.915408 0.670549 0.127 Uiso 1 1 calc R . . . .
C60 C 0.2645(3) 1.0731(4) 0.5243(6) 0.108(3) Uani 1 1 d . . . . .
H60A H 0.235782 1.057352 0.488180 0.130 Uiso 1 1 calc R . . . .
H60B H 0.255706 1.080815 0.573614 0.130 Uiso 1 1 calc R . . . .
C61 C 0.3025(3) 1.0089(4) 0.5305(5) 0.092(2) Uani 1 1 d . . . . .
H61A H 0.289227 0.960459 0.546021 0.111 Uiso 1 1 calc R . . . .
H61B H 0.330088 1.023068 0.569696 0.111 Uiso 1 1 calc R . . . .
C36 C 0.0422(3) 0.4385(5) 0.4061(5) 0.091(2) Uani 1 1 d . . . . .
H36 H 0.042373 0.485558 0.379905 0.109 Uiso 1 1 calc R . . . .
C34 C 0.0221(3) 0.3025(6) 0.4026(6) 0.104(3) Uani 1 1 d . . . . .
H34 H 0.009064 0.258104 0.376122 0.125 Uiso 1 1 calc R . . . .
C57 C 0.3374(4) 1.0721(5) 0.4264(5) 0.107(3) Uani 1 1 d . . . . .
H57A H 0.345230 1.063418 0.376487 0.129 Uiso 1 1 calc R . . . .
H57B H 0.366642 1.088591 0.460936 0.129 Uiso 1 1 calc R . . . .
C48 C 0.2402(3) 0.3597(5) 0.4234(5) 0.102(2) Uani 1 1 d . . . . .
H48 H 0.229272 0.308394 0.415128 0.122 Uiso 1 1 calc R . . . .
C72 C 0.3605(4) 0.7134(8) 0.1582(7) 0.087(3) Uani 0.659(12) 1 d D U P A 1
H72 H 0.360099 0.710470 0.106069 0.104 Uiso 0.659(12) 1 calc R . P A 1
C35 C 0.0241(3) 0.3704(7) 0.3654(5) 0.106(3) Uani 1 1 d . . . . .
H35 H 0.013453 0.372585 0.312723 0.127 Uiso 1 1 calc R . . . .
C81 C 0.5291(2) 0.9935(5) 0.6438(5) 0.099(2) Uani 1 1 d D . . . .
H81 H 0.551063 0.994337 0.611278 0.119 Uiso 1 1 calc R . . . .
C40 C 0.1240(3) 0.4928(5) 0.1717(5) 0.097(2) Uani 1 1 d . . . . .
H40 H 0.095333 0.465768 0.154760 0.117 Uiso 1 1 calc R . . . .
C73 C 0.4008(6) 0.7437(11) 0.2061(6) 0.087(3) Uani 0.659(12) 1 d D U P A 1
H73 H 0.426913 0.763050 0.187297 0.105 Uiso 0.659(12) 1 calc R . P A 1
C41 C 0.1514(4) 0.5160(6) 0.1205(5) 0.109(3) Uani 1 1 d . . . . .
H41 H 0.141926 0.503955 0.068932 0.130 Uiso 1 1 calc R . . . .
C68 C 0.4042(3) 0.5711(5) 0.5592(5) 0.097(2) Uani 1 1 d . . . . .
H68 H 0.400038 0.563479 0.609108 0.116 Uiso 1 1 calc R . . . .
C78 C 0.4649(5) 0.9993(6) 0.7390(5) 0.133(3) Uani 1 1 d D U . . .
H78 H 0.442208 1.002625 0.770127 0.160 Uiso 1 1 calc R . . . .
C66 C 0.4394(3) 0.5330(6) 0.4558(6) 0.115(3) Uani 1 1 d . . . . .
H66 H 0.458971 0.499097 0.434617 0.139 Uiso 1 1 calc R . . . .
C74 C 0.4003(4) 0.7440(8) 0.2840(6) 0.075(3) Uani 0.659(12) 1 d D U P A 1
H74 H 0.427364 0.762701 0.317567 0.091 Uiso 0.659(12) 1 calc R . P A 1
C58 C 0.2986(5) 1.1375(5) 0.4206(7) 0.133(4) Uani 1 1 d . . . . .
H58A H 0.311472 1.186256 0.405105 0.160 Uiso 1 1 calc R . . . .
H58B H 0.270547 1.123375 0.382307 0.160 Uiso 1 1 calc R . . . .
C59 C 0.2836(4) 1.1487(5) 0.4983(7) 0.129(4) Uani 1 1 d . . . . .
H59A H 0.311292 1.165984 0.535842 0.155 Uiso 1 1 calc R . . . .
H59B H 0.258927 1.188888 0.493792 0.155 Uiso 1 1 calc R . . . .
C70 C 0.3221(4) 0.6883(9) 0.2640(5) 0.074(3) Uani 0.659(12) 1 d D U P A 1
H70 H 0.296129 0.668949 0.283175 0.089 Uiso 0.659(12) 1 calc R . P A 1
C75 C 0.4860(3) 0.9052(6) 0.5523(7) 0.072(3) Uani 0.603(9) 1 d D U P B 1
H75 H 0.496680 0.941399 0.516303 0.086 Uiso 0.603(9) 1 calc R . P B 1
C79 C 0.5023(5) 1.0428(11) 0.7526(10) 0.204(8) Uani 1 1 d . U . . .
H79 H 0.507458 1.074929 0.795457 0.245 Uiso 1 1 calc R . . . .
C71 C 0.3208(4) 0.6872(7) 0.1853(5) 0.085(3) Uani 0.659(12) 1 d D U P A 1
H71 H 0.293506 0.669121 0.151760 0.102 Uiso 0.659(12) 1 calc R . P A 1
C67 C 0.4332(3) 0.5209(6) 0.5282(6) 0.110(3) Uani 1 1 d . . . . .
H67 H 0.448483 0.479183 0.556595 0.133 Uiso 1 1 calc R . . . .
C80 C 0.5342(4) 1.0432(7) 0.7067(8) 0.175(6) Uani 1 1 d D U . . .
H80 H 0.560450 1.077197 0.716929 0.210 Uiso 1 1 calc R . . . .
C84 C 0.5716(6) 0.7444(10) 0.5078(13) 0.127(5) Uani 0.603(9) 1 d D U P B 1
H84A H 0.588976 0.732091 0.470117 0.152 Uiso 0.603(9) 1 calc R . P B 1
C83 C 0.5426(5) 0.8111(9) 0.5061(10) 0.109(4) Uani 0.603(9) 1 d D U P B 1
H83 H 0.540123 0.844634 0.464444 0.131 Uiso 0.603(9) 1 calc R . P B 1
C87 C 0.5222(5) 0.7825(7) 0.6266(9) 0.111(4) Uani 0.603(9) 1 d D U P B 1
H87A H 0.506956 0.796607 0.666255 0.133 Uiso 0.603(9) 1 calc R . P B 1
C85 C 0.5716(7) 0.6986(12) 0.5721(11) 0.138(5) Uani 0.603(9) 1 d D U P B 1
H85A H 0.588680 0.651831 0.574287 0.166 Uiso 0.603(9) 1 calc R . P B 1
C86 C 0.5495(6) 0.7133(9) 0.6332(12) 0.139(5) Uani 0.603(9) 1 d D U P B 1
H86A H 0.552576 0.680076 0.675130 0.166 Uiso 0.603(9) 1 calc R . P B 1
C1AA C 0.4796(5) 0.8582(12) 0.5848(9) 0.085(4) Uani 0.397(9) 1 d D U P B 2
H76 H 0.471364 0.818251 0.619605 0.102 Uiso 0.397(9) 1 calc R . P B 2
C4AA C 0.5244(7) 0.8589(13) 0.4780(11) 0.099(5) Uani 0.397(9) 1 d D U P B 2
H84 H 0.503955 0.899133 0.456338 0.118 Uiso 0.397(9) 1 calc R . P B 2
C3AA C 0.5585(7) 0.8277(13) 0.4403(14) 0.116(5) Uani 0.397(9) 1 d D U P B 2
H85 H 0.561842 0.848843 0.393576 0.140 Uiso 0.397(9) 1 calc R . P B 2
C88 C 0.5519(7) 0.7662(12) 0.5770(16) 0.113(4) Uani 0.397(9) 1 d D U P B 2
H88 H 0.548836 0.745476 0.623968 0.136 Uiso 0.397(9) 1 calc R . P B 2
C2AA C 0.5217(13) 0.828(2) 0.5492(18) 0.092(4) Uani 0.397(9) 1 d D U P B 2
C0AA C 0.5878(9) 0.7656(15) 0.4705(16) 0.124(6) Uani 0.397(9) 1 d D U P B 2
H86 H 0.609484 0.745374 0.442422 0.149 Uiso 0.397(9) 1 calc R . P B 2
C5AA C 0.5862(10) 0.7321(19) 0.5411(16) 0.125(6) Uani 0.397(9) 1 d D U P B 2
H87 H 0.606141 0.691090 0.562144 0.150 Uiso 0.397(9) 1 calc R . P B 2
C63A C 0.3747(8) 0.715(2) 0.3198(7) 0.062(5) Uani 0.341(12) 1 d D U P A 2
C64A C 0.4185(8) 0.7480(15) 0.3137(11) 0.066(4) Uani 0.341(12) 1 d D U P A 2
H64A H 0.440618 0.762046 0.357445 0.080 Uiso 0.341(12) 1 calc R . P A 2
C65A C 0.4295(9) 0.7601(13) 0.2419(10) 0.084(5) Uani 0.341(12) 1 d D U P A 2
H65A H 0.459160 0.780335 0.236102 0.101 Uiso 0.341(12) 1 calc R . P A 2
C66A C 0.3937(10) 0.740(2) 0.1791(15) 0.088(5) Uani 0.341(12) 1 d D U P A 2
H66A H 0.401396 0.745079 0.131071 0.105 Uiso 0.341(12) 1 calc R . P A 2
C68A C 0.3395(9) 0.7025(18) 0.2554(10) 0.076(5) Uani 0.341(12) 1 d D U P A 2
H68A H 0.309128 0.686089 0.261577 0.091 Uiso 0.341(12) 1 calc R . P A 2
C67A C 0.3476(10) 0.7133(18) 0.1817(12) 0.084(5) Uani 0.341(12) 1 d D U P A 2
H67A H 0.324254 0.703587 0.138143 0.101 Uiso 0.341(12) 1 calc R . P A 2

loop_
_atom_site_aniso_label
_atom_site_aniso_U_11
_atom_site_aniso_U_22
_atom_site_aniso_U_33
_atom_site_aniso_U_23
_atom_site_aniso_U_13
_atom_site_aniso_U_12
Fe1 0.0560(5) 0.0646(5) 0.0469(5) 0.0028(4) 0.0205(4) -0.0006(4)
Cl2 0.0700(8) 0.0868(10) 0.0541(8) 0.0140(7) 0.0178(6) 0.0003(7)
Cl1 0.0829(9) 0.0745(9) 0.0702(9) -0.0072(7) 0.0339(8) 0.0047(8)
N2 0.054(2) 0.059(2) 0.044(2) 0.0028(19) 0.028(2) 0.001(2)
N1 0.055(2) 0.061(3) 0.050(3) 0.002(2) 0.021(2) 0.009(2)
N3 0.054(2) 0.062(3) 0.062(3) -0.005(2) 0.021(2) -0.008(2)
C16 0.056(3) 0.066(3) 0.056(3) 0.001(3) 0.023(3) -0.006(3)
C44 0.065(3) 0.066(3) 0.055(3) -0.006(3) 0.020(3) -0.002(3)
C17 0.049(3) 0.069(3) 0.048(3) -0.005(2) 0.019(2) -0.009(3)
C2 0.053(3) 0.057(3) 0.046(3) 0.004(2) 0.015(2) 0.006(2)
C12 0.052(3) 0.063(3) 0.046(3) 0.001(2) 0.020(2) -0.010(2)
C13 0.048(3) 0.074(3) 0.049(3) -0.001(3) 0.016(2) -0.007(3)
C15 0.061(3) 0.079(4) 0.048(3) -0.001(3) 0.022(3) -0.013(3)
C11 0.066(3) 0.054(3) 0.047(3) 0.000(2) 0.024(3) 0.006(3)
C37 0.052(3) 0.061(3) 0.050(3) -0.003(2) 0.016(2) -0.002(2)
C3 0.058(3) 0.058(3) 0.047(3) 0.000(2) 0.018(2) 0.009(2)
C45 0.084(4) 0.073(4) 0.071(4) -0.010(3) 0.014(4) 0.011(4)
C14 0.053(3) 0.078(4) 0.061(3) -0.001(3) 0.025(3) -0.001(3)
C25 0.077(4) 0.076(4) 0.064(4) 0.015(3) 0.024(3) -0.023(3)
C6 0.074(4) 0.056(3) 0.051(3) 0.002(2) 0.030(3) 0.003(3)
C38 0.063(3) 0.067(3) 0.062(4) 0.000(3) 0.021(3) 0.014(3)
C24 0.068(3) 0.081(4) 0.057(4) 0.001(3) 0.020(3) -0.015(3)
C10 0.069(3) 0.059(3) 0.050(3) 0.000(2) 0.030(3) -0.005(3)
C19 0.070(4) 0.096(5) 0.061(4) -0.003(3) 0.015(3) 0.015(3)
C50 0.064(3) 0.072(4) 0.059(3) -0.013(3) 0.027(3) -0.012(3)
C31 0.064(3) 0.086(4) 0.072(4) -0.010(3) 0.028(3) -0.020(3)
C1 0.062(3) 0.087(4) 0.047(3) 0.001(3) 0.014(3) 0.000(3)
C55 0.060(3) 0.079(4) 0.054(3) -0.015(3) 0.018(3) -0.009(3)
C32 0.079(4) 0.078(4) 0.086(5) -0.014(4) 0.040(4) -0.020(4)
C18 0.067(3) 0.072(4) 0.067(4) -0.001(3) 0.027(3) 0.008(3)
C30 0.083(4) 0.088(4) 0.072(5) 0.019(3) 0.017(4) -0.012(4)
C20 0.080(4) 0.103(5) 0.075(5) 0.001(4) 0.013(4) 0.019(4)
C51 0.067(4) 0.088(4) 0.080(4) -0.029(3) 0.033(3) -0.019(3)
C62 0.060(3) 0.070(4) 0.061(4) -0.007(3) 0.019(3) -0.003(3)
C64 0.056(3) 0.087(4) 0.062(4) 0.001(3) 0.014(3) 0.003(3)
C7 0.095(4) 0.074(4) 0.070(4) 0.004(3) 0.039(4) -0.004(3)
C9 0.076(4) 0.086(4) 0.072(4) 0.000(3) 0.040(3) -0.009(3)
C39 0.085(4) 0.078(4) 0.061(4) 0.002(3) 0.006(3) 0.000(4)
C76 0.069(4) 0.106(5) 0.068(4) -0.017(4) 0.020(3) -0.019(4)
C52 0.068(4) 0.118(6) 0.105(6) -0.057(5) 0.034(4) -0.020(4)
C26 0.106(5) 0.099(5) 0.061(5) -0.002(4) 0.033(4) -0.035(4)
C4 0.070(3) 0.073(3) 0.041(3) 0.002(3) 0.012(3) 0.012(3)
C43 0.071(4) 0.108(5) 0.071(5) 0.009(4) 0.035(3) 0.017(4)
C5 0.079(4) 0.072(4) 0.050(3) 0.002(3) 0.026(3) 0.012(3)
C46 0.089(5) 0.091(5) 0.102(6) -0.014(4) -0.017(4) 0.020(4)
C63 0.080(4) 0.100(5) 0.063(4) 0.007(4) 0.016(3) 0.008(4)
C82 0.065(6) 0.100(6) 0.117(8) -0.025(6) 0.014(6) -0.017(5)
C49 0.094(5) 0.073(4) 0.099(6) 0.001(4) 0.008(4) 0.005(4)
C69 0.073(6) 0.072(5) 0.056(5) -0.001(5) 0.036(5) 0.020(6)
C23 0.066(3) 0.084(4) 0.064(4) -0.012(3) 0.022(3) 0.006(3)
C54 0.056(3) 0.115(5) 0.077(4) -0.036(4) 0.019(3) -0.002(3)
C53 0.056(4) 0.148(7) 0.111(6) -0.076(6) 0.010(4) -0.008(4)
C33 0.085(5) 0.087(5) 0.123(8) -0.019(5) 0.050(5) -0.019(4)
C27 0.126(7) 0.106(6) 0.066(5) 0.006(4) 0.027(5) -0.052(6)
C8 0.108(5) 0.087(5) 0.090(5) 0.009(4) 0.046(5) -0.012(4)
C22 0.077(4) 0.090(5) 0.089(5) -0.015(4) 0.029(4) 0.012(4)
C56 0.081(4) 0.079(4) 0.088(5) -0.026(3) 0.036(4) -0.019(4)
C21 0.081(4) 0.092(5) 0.098(6) -0.006(4) 0.022(4) 0.027(4)
C29 0.095(5) 0.098(5) 0.114(7) 0.031(5) 0.020(5) -0.024(4)
C42 0.110(6) 0.136(7) 0.064(5) 0.006(4) 0.039(5) 0.041(6)
C65 0.091(5) 0.117(6) 0.076(5) 0.009(4) 0.021(4) 0.041(4)
C47 0.119(6) 0.086(5) 0.096(6) -0.001(4) 0.000(5) 0.025(5)
C28 0.112(7) 0.118(7) 0.075(6) 0.029(5) 0.008(5) -0.034(6)
C77 0.124(7) 0.099(5) 0.110(7) 0.001(5) 0.062(6) -0.031(5)
C60 0.115(6) 0.081(5) 0.146(8) -0.005(5) 0.070(6) 0.006(5)
C61 0.102(5) 0.074(4) 0.118(6) -0.001(4) 0.065(5) 0.003(4)
C36 0.083(4) 0.119(6) 0.072(5) -0.003(4) 0.020(4) -0.023(4)
C34 0.085(5) 0.122(7) 0.114(8) -0.047(6) 0.042(5) -0.029(5)
C57 0.141(7) 0.086(5) 0.106(6) -0.011(4) 0.050(6) -0.031(5)
C48 0.115(6) 0.077(5) 0.105(6) -0.004(4) 0.002(5) 0.014(4)
C72 0.100(8) 0.105(7) 0.067(7) -0.007(6) 0.042(6) 0.025(6)
C35 0.094(5) 0.160(8) 0.066(5) -0.036(6) 0.021(4) -0.033(6)
C81 0.062(4) 0.129(7) 0.107(6) 0.020(5) 0.021(4) -0.017(4)
C40 0.101(5) 0.106(6) 0.074(5) -0.021(4) -0.010(5) 0.019(4)
C73 0.109(7) 0.094(6) 0.067(8) -0.008(7) 0.038(7) 0.019(6)
C41 0.113(7) 0.141(7) 0.071(5) -0.023(5) 0.015(5) 0.041(6)
C68 0.090(5) 0.128(6) 0.071(5) 0.018(5) 0.012(4) 0.015(5)
C78 0.157(8) 0.178(10) 0.070(6) 0.005(6) 0.033(6) 0.041(7)
C66 0.115(6) 0.129(7) 0.107(7) 0.023(6) 0.033(6) 0.052(6)
C74 0.083(7) 0.079(5) 0.066(7) -0.002(6) 0.020(5) 0.005(6)
C58 0.182(10) 0.083(5) 0.147(9) 0.010(5) 0.067(8) -0.007(6)
C59 0.170(9) 0.083(5) 0.154(9) -0.014(5) 0.077(8) -0.005(6)
C70 0.079(7) 0.090(7) 0.056(5) -0.006(5) 0.021(5) -0.002(6)
C75 0.068(5) 0.064(6) 0.086(7) -0.012(5) 0.023(5) -0.020(5)
C79 0.096(6) 0.283(18) 0.200(14) -0.150(13) -0.054(7) 0.050(7)
C71 0.092(7) 0.103(7) 0.062(6) -0.001(5) 0.020(5) 0.002(6)
C67 0.105(6) 0.127(7) 0.099(7) 0.030(5) 0.018(5) 0.037(5)
C80 0.082(6) 0.133(9) 0.286(19) -0.070(10) -0.022(8) -0.035(6)
C84 0.093(8) 0.138(9) 0.154(10) -0.039(8) 0.036(8) 0.009(7)
C83 0.077(6) 0.123(8) 0.131(8) -0.034(7) 0.028(6) 0.003(6)
C87 0.079(6) 0.102(7) 0.148(9) 0.001(7) 0.016(7) -0.003(6)
C85 0.105(9) 0.121(9) 0.181(11) -0.029(9) 0.011(9) 0.002(8)
C86 0.106(8) 0.127(9) 0.176(11) 0.012(9) 0.011(9) -0.006(8)
C1AA 0.073(8) 0.097(9) 0.091(9) -0.022(8) 0.028(7) -0.029(8)
C4AA 0.070(8) 0.118(10) 0.109(9) -0.013(8) 0.020(8) -0.023(8)
C3AA 0.089(9) 0.145(11) 0.118(11) -0.023(10) 0.028(9) -0.032(9)
C88 0.081(7) 0.118(7) 0.142(8) -0.017(7) 0.023(7) -0.003(7)
C2AA 0.065(7) 0.104(7) 0.109(8) -0.018(7) 0.022(7) -0.021(7)
C0AA 0.104(11) 0.137(11) 0.138(12) -0.033(10) 0.040(10) -0.019(10)
C5AA 0.097(10) 0.128(10) 0.150(12) -0.014(10) 0.023(10) 0.006(9)
C63A 0.071(9) 0.071(8) 0.050(7) 0.008(7) 0.025(7) -0.001(9)
C64A 0.092(10) 0.073(8) 0.042(8) -0.006(8) 0.032(7) 0.009(8)
C65A 0.102(10) 0.091(9) 0.066(9) -0.004(8) 0.035(8) 0.011(9)
C66A 0.107(10) 0.099(9) 0.066(10) 0.001(10) 0.038(9) 0.015(9)
C68A 0.087(10) 0.088(8) 0.055(8) -0.003(7) 0.021(8) 0.005(8)
C67A 0.105(9) 0.098(9) 0.055(9) -0.003(8) 0.027(8) 0.009(9)

loop_
_atom_type_symbol
_atom_type_description
_atom_type_scat_dispersion_real
_atom_type_scat_dispersion_imag
_atom_type_scat_source
C C 0.0181 0.0091 'International Tables Vol C Tables 4.2.6.8 and 6.1.1.4'
H H 0.0000 0.0000 'International Tables Vol C Tables 4.2.6.8 and 6.1.1.4'
Cl Cl 0.3639 0.7018 'International Tables Vol C Tables 4.2.6.8 and 6.1.1.4'
Fe Fe -1.1336 3.1974 'International Tables Vol C Tables 4.2.6.8 and 6.1.1.4'
N N 0.0311 0.0180 'International Tables Vol C Tables 4.2.6.8 and 6.1.1.4'

loop_
_geom_angle_atom_site_label_1
_geom_angle_atom_site_label_2
_geom_angle_atom_site_label_3
_geom_angle
_geom_angle_site_symmetry_1
_geom_angle_site_symmetry_3
_geom_angle_publ_flag
Cl2 Fe1 Cl1 114.10(7) . . ?
Cl2 Fe1 N1 99.62(12) . . ?
Cl2 Fe1 N3 97.95(13) . . ?
N2 Fe1 Cl2 145.97(12) . . ?
N2 Fe1 Cl1 99.92(12) . . ?
N2 Fe1 N1 72.59(16) . . ?
N2 Fe1 N3 74.16(17) . . ?
N1 Fe1 Cl1 100.11(11) . . ?
N3 Fe1 Cl1 102.73(12) . . ?
N3 Fe1 N1 142.26(16) . . ?
C11 N2 Fe1 118.2(3) . . ?
C11 N2 C3 120.7(4) . . ?
C3 N2 Fe1 120.7(3) . . ?
C2 N1 Fe1 115.4(3) . . ?
C2 N1 C12 121.0(4) . . ?
C12 N1 Fe1 123.4(3) . . ?
C10 N3 Fe1 113.1(4) . . ?
C10 N3 C50 118.8(5) . . ?
C50 N3 Fe1 127.8(4) . . ?
C15 C16 C17 121.6(5) . . ?
C45 C44 C37 120.2(5) . . ?
C45 C44 C49 116.6(6) . . ?
C49 C44 C37 123.2(6) . . ?
C16 C17 C12 117.9(5) . . ?
C16 C17 C37 121.8(5) . . ?
C12 C17 C37 120.2(4) . . ?
N1 C2 C3 115.1(5) . . ?
N1 C2 C1 126.1(5) . . ?
C3 C2 C1 118.8(5) . . ?
C17 C12 N1 116.7(4) . . ?
C13 C12 N1 121.9(5) . . ?
C13 C12 C17 121.3(5) . . ?
C12 C13 C18 122.6(5) . . ?
C14 C13 C12 118.7(5) . . ?
C14 C13 C18 118.7(5) . . ?
C16 C15 C14 118.7(5) . . ?
C16 C15 C24 119.6(5) . . ?
C14 C15 C24 121.6(5) . . ?
N2 C11 C6 121.8(5) . . ?
N2 C11 C10 115.9(4) . . ?
C6 C11 C10 122.2(5) . . ?
C44 C37 C17 113.9(4) . . ?
C44 C37 C38 110.9(4) . . ?
C38 C37 C17 111.7(4) . . ?
N2 C3 C2 114.4(4) . . ?
N2 C3 C4 120.9(5) . . ?
C4 C3 C2 124.7(5) . . ?
C44 C45 C46 122.6(6) . . ?
C13 C14 C15 121.8(5) . . ?
C30 C25 C24 122.0(6) . . ?
C30 C25 C26 117.9(7) . . ?
C26 C25 C24 120.1(7) . . ?
C11 C6 C7 120.1(5) . . ?
C5 C6 C11 117.1(5) . . ?
C5 C6 C7 122.8(5) . . ?
C39 C38 C37 123.5(6) . . ?
C39 C38 C43 118.2(6) . . ?
C43 C38 C37 118.2(6) . . ?
C25 C24 C15 110.2(5) . . ?
C25 C24 C31 115.6(6) . . ?
C31 C24 C15 112.0(5) . . ?
N3 C10 C11 116.1(5) . . ?
N3 C10 C9 126.4(5) . . ?
C11 C10 C9 117.4(5) . . ?
C20 C19 C18 111.4(6) . . ?
C55 C50 N3 118.0(5) . . ?
C51 C50 N3 120.7(6) . . ?
C51 C50 C55 121.3(6) . . ?
C32 C31 C24 122.1(6) . . ?
C32 C31 C36 116.2(6) . . ?
C36 C31 C24 121.6(6) . . ?
C50 C55 C62 120.8(5) . . ?
C54 C55 C50 118.4(6) . . ?
C54 C55 C62 120.8(6) . . ?
C33 C32 C31 122.1(8) . . ?
C13 C18 C19 111.9(5) . . ?
C13 C18 C23 112.8(5) . . ?
C23 C18 C19 109.2(5) . . ?
C25 C30 C29 120.5(8) . . ?
C21 C20 C19 112.2(6) . . ?
C50 C51 C52 117.1(7) . . ?
C50 C51 C56 122.8(6) . . ?
C52 C51 C56 120.1(6) . . ?
C64 C62 C55 113.3(5) . . ?
C64 C62 C69 116.5(8) . . ?
C64 C62 C63A 107.4(15) . . ?
C69 C62 C55 111.6(8) . . ?
C63A C62 C55 109.2(14) . . ?
C63 C64 C62 118.7(6) . . ?
C65 C64 C62 124.3(6) . . ?
C65 C64 C63 116.9(6) . . ?
C6 C7 C8 112.0(5) . . ?
C8 C9 C10 110.7(6) . . ?
C38 C39 C40 121.3(8) . . ?
C77 C76 C81 118.4(7) . . ?
C77 C76 C75 130.7(6) . . ?
C77 C76 C1AA 106.2(8) . . ?
C81 C76 C75 109.1(7) . . ?
C81 C76 C1AA 133.1(8) . . ?
C53 C52 C51 123.7(6) . . ?
C27 C26 C25 120.6(8) . . ?
C5 C4 C3 118.5(5) . . ?
C38 C43 C42 117.7(7) . . ?
C4 C5 C6 121.0(5) . . ?
C47 C46 C45 119.6(7) . . ?
C68 C63 C64 121.1(7) . . ?
C83 C82 C75 118.2(12) . . ?
C83 C82 C87 118.4(13) . . ?
C87 C82 C75 123.4(12) . . ?
C48 C49 C44 120.9(7) . . ?
C74 C69 C62 123.3(9) . . ?
C74 C69 C70 118.6(8) . . ?
C70 C69 C62 118.0(8) . . ?
C22 C23 C18 111.9(6) . . ?
C55 C54 C53 122.9(7) . . ?
C52 C53 C54 116.4(6) . . ?
C52 C53 C75 113.2(7) . . ?
C52 C53 C1AA 134.1(9) . . ?
C54 C53 C75 127.8(7) . . ?
C54 C53 C1AA 106.5(9) . . ?
C34 C33 C32 120.2(8) . . ?
C28 C27 C26 121.8(9) . . ?
C9 C8 C7 112.4(6) . . ?
C21 C22 C23 112.8(6) . . ?
C51 C56 C61 110.3(6) . . ?
C51 C56 C57 114.7(6) . . ?
C61 C56 C57 110.8(6) . . ?
C22 C21 C20 110.8(6) . . ?
C28 C29 C30 119.5(9) . . ?
C41 C42 C43 123.5(8) . . ?
C66 C65 C64 121.2(7) . . ?
C46 C47 C48 119.5(8) . . ?
C27 C28 C29 119.6(9) . . ?
C76 C77 C78 120.5(8) . . ?
C59 C60 C61 110.4(7) . . ?
C60 C61 C56 112.2(7) . . ?
C31 C36 C35 121.5(8) . . ?
C35 C34 C33 119.8(8) . . ?
C56 C57 C58 110.7(7) . . ?
C47 C48 C49 120.8(8) . . ?
C71 C72 C73 122.0(12) . . ?
C34 C35 C36 120.1(8) . . ?
C76 C81 C80 117.6(7) . . ?
C41 C40 C39 120.5(8) . . ?
C72 C73 C74 116.8(13) . . ?
C42 C41 C40 118.9(8) . . ?
C63 C68 C67 120.5(8) . . ?
C79 C78 C77 120.7(11) . . ?
C67 C66 C65 121.0(8) . . ?
C69 C74 C73 123.1(11) . . ?
C59 C58 C57 110.2(9) . . ?
C60 C59 C58 110.5(7) . . ?
C69 C70 C71 120.4(10) . . ?
C76 C75 C82 107.3(12) . . ?
C76 C75 C53 111.5(7) . . ?
C82 C75 C53 104.9(14) . . ?
C78 C79 C80 121.5(11) . . ?
C72 C71 C70 119.0(11) . . ?
C66 C67 C68 119.3(8) . . ?
C79 C80 C81 121.1(9) . . ?
C85 C84 C83 112.2(18) . . ?
C82 C83 C84 124.1(16) . . ?
C82 C87 C86 122.0(16) . . ?
C86 C85 C84 128.7(19) . . ?
C85 C86 C87 114.4(18) . . ?
C53 C1AA C76 103.6(10) . . ?
C2AA C1AA C76 114(2) . . ?
C2AA C1AA C53 110.7(17) . . ?
C3AA C4AA C2AA 118(2) . . ?
C0AA C3AA C4AA 122(3) . . ?
C2AA C88 C5AA 126(3) . . ?
C4AA C2AA C1AA 116.1(17) . . ?
C88 C2AA C1AA 125.0(17) . . ?
C88 C2AA C4AA 118(2) . . ?
C3AA C0AA C5AA 123(3) . . ?
C88 C5AA C0AA 113(3) . . ?
C64A C63A C62 116.8(13) . . ?
C68A C63A C62 120.7(14) . . ?
C68A C63A C64A 120.5(16) . . ?
C63A C64A C65A 119.8(18) . . ?
C64A C65A C66A 116(2) . . ?
C67A C66A C65A 126(3) . . ?
C63A C68A C67A 123(2) . . ?
C66A C67A C68A 114(2) . . ?

loop_
_geom_bond_atom_site_label_1
_geom_bond_atom_site_label_2
_geom_bond_distance
_geom_bond_site_symmetry_2
_geom_bond_publ_flag
Fe1 Cl2 2.2516(16) . ?
Fe1 Cl1 2.2976(17) . ?
Fe1 N2 2.078(4) . ?
Fe1 N1 2.264(5) . ?
Fe1 N3 2.253(4) . ?
N2 C11 1.333(6) . ?
N2 C3 1.340(7) . ?
N1 C2 1.297(7) . ?
N1 C12 1.430(7) . ?
N3 C10 1.311(7) . ?
N3 C50 1.426(8) . ?
C16 C17 1.394(7) . ?
C16 C15 1.380(8) . ?
C44 C37 1.518(8) . ?
C44 C45 1.365(9) . ?
C44 C49 1.390(9) . ?
C17 C12 1.412(8) . ?
C17 C37 1.529(7) . ?
C2 C3 1.470(7) . ?
C2 C1 1.479(8) . ?
C12 C13 1.383(7) . ?
C13 C14 1.381(8) . ?
C13 C18 1.517(8) . ?
C15 C14 1.391(8) . ?
C15 C24 1.538(8) . ?
C11 C6 1.408(8) . ?
C11 C10 1.456(8) . ?
C37 C38 1.529(8) . ?
C3 C4 1.394(8) . ?
C45 C46 1.385(10) . ?
C25 C24 1.502(9) . ?
C25 C30 1.373(10) . ?
C25 C26 1.401(10) . ?
C6 C7 1.487(8) . ?
C6 C5 1.385(9) . ?
C38 C39 1.367(9) . ?
C38 C43 1.405(9) . ?
C24 C31 1.509(9) . ?
C10 C9 1.498(8) . ?
C19 C18 1.552(9) . ?
C19 C20 1.524(10) . ?
C50 C55 1.393(9) . ?
C50 C51 1.382(8) . ?
C31 C32 1.384(9) . ?
C31 C36 1.384(10) . ?
C55 C62 1.538(8) . ?
C55 C54 1.376(9) . ?
C32 C33 1.383(10) . ?
C18 C23 1.535(9) . ?
C30 C29 1.407(11) . ?
C20 C21 1.513(11) . ?
C51 C52 1.391(10) . ?
C51 C56 1.515(10) . ?
C62 C64 1.506(9) . ?
C62 C69 1.537(8) . ?
C62 C63A 1.537(10) . ?
C64 C63 1.403(10) . ?
C64 C65 1.384(9) . ?
C7 C8 1.521(11) . ?
C9 C8 1.497(10) . ?
C39 C40 1.386(10) . ?
C76 C77 1.370(7) . ?
C76 C81 1.374(6) . ?
C76 C75 1.538(13) . ?
C76 C1AA 1.672(19) . ?
C52 C53 1.380(11) . ?
C26 C27 1.382(12) . ?
C4 C5 1.381(8) . ?
C43 C42 1.410(11) . ?
C46 C47 1.353(11) . ?
C63 C68 1.366(10) . ?
C82 C75 1.542(9) . ?
C82 C83 1.389(9) . ?
C82 C87 1.389(9) . ?
C49 C48 1.379(11) . ?
C69 C74 1.371(9) . ?
C69 C70 1.379(9) . ?
C23 C22 1.518(9) . ?
C54 C53 1.381(10) . ?
C53 C75 1.552(8) . ?
C53 C1AA 1.576(9) . ?
C33 C34 1.368(13) . ?
C27 C28 1.324(13) . ?
C22 C21 1.498(10) . ?
C56 C61 1.525(10) . ?
C56 C57 1.529(10) . ?
C29 C28 1.401(13) . ?
C42 C41 1.311(13) . ?
C65 C66 1.377(11) . ?
C47 C48 1.361(12) . ?
C77 C78 1.371(8) . ?
C60 C61 1.521(11) . ?
C60 C59 1.508(12) . ?
C36 C35 1.412(12) . ?
C34 C35 1.342(13) . ?
C57 C58 1.554(14) . ?
C72 C73 1.384(9) . ?
C72 C71 1.380(9) . ?
C81 C80 1.392(9) . ?
C40 C41 1.368(13) . ?
C73 C74 1.393(9) . ?
C68 C67 1.377(12) . ?
C78 C79 1.274(19) . ?
C66 C67 1.353(13) . ?
C58 C59 1.539(14) . ?
C70 C71 1.399(9) . ?
C79 C80 1.33(2) . ?
C84 C83 1.400(10) . ?
C84 C85 1.389(10) . ?
C87 C86 1.402(9) . ?
C85 C86 1.381(10) . ?
C1AA C2AA 1.540(10) . ?
C4AA C3AA 1.387(10) . ?
C4AA C2AA 1.391(10) . ?
C3AA C0AA 1.387(10) . ?
C88 C2AA 1.389(10) . ?
C88 C5AA 1.391(10) . ?
C0AA C5AA 1.393(10) . ?
C63A C64A 1.382(10) . ?
C63A C68A 1.380(10) . ?
C64A C65A 1.392(10) . ?
C65A C66A 1.398(10) . ?
C66A C67A 1.388(10) . ?
C68A C67A 1.392(10) . ?

loop_
_smtbx_masks_void_nr
_smtbx_masks_void_average_x
_smtbx_masks_void_average_y
_smtbx_masks_void_average_z
_smtbx_masks_void_volume
_smtbx_masks_void_count_electrons
_smtbx_masks_void_content
1 0.216 0.250 -0.466 1139.6 165.7 ?
2 -0.216 -0.250 -0.875 1139.6 164.0 ?
